data_7005853
loop_
_publ_author_name
'Sun, Yan-Qiong'
'Yang, Guo-Yu'

_publ_section_title
;
 Organic-inorganic hybrid materials constructed from inorganic
 lanthanide sulfate skeletons and organic 4,5-imidazoledicarboxylic
 acid.
;
_journal_issue 34
_journal_name_full 'Dalton transactions (Cambridge, England : 2003)'
_journal_page_first 3771
_journal_page_last 3781
_journal_paper_doi 10.1039/b706072f
_journal_year 2007
_chemical_formula_sum 'C4 H5 Gd N2 O7 S'
_chemical_formula_weight 382.41
_chemical_name_systematic
;
?
;
_space_group_IT_number 14
_symmetry_cell_setting monoclinic
_symmetry_space_group_name_Hall '-P 2ybc'
_symmetry_space_group_name_H-M 'P 1 21/c 1'
_atom_sites_solution_hydrogens geom
_atom_sites_solution_primary direct
_atom_sites_solution_secondary difmap
_audit_creation_method SHELXL-97
_cell_angle_alpha 90.00
_cell_angle_beta 107.9100(10)
_cell_angle_gamma 90.00
_cell_formula_units_Z 4
_cell_length_a 11.2069(3)
_cell_length_b 6.5254(2)
_cell_length_c 12.1824(4)
_cell_measurement_reflns_used 53
_cell_measurement_temperature 293(2)
_cell_measurement_theta_max 25.66
_cell_measurement_theta_min 1.91
_cell_volume 847.72(4)
_computing_cell_refinement 'Siemens SMART'
_computing_data_collection 'Siemens SMART'
_computing_data_reduction 'Siemens XPREP'
_computing_structure_refinement 'SHELXL-97 (Sheldrick, 1997)'
_computing_structure_solution 'SHELXS-97 (Sheldrick, 1990)'
_diffrn_ambient_temperature 293(2)
_diffrn_measured_fraction_theta_full 0.997
_diffrn_measured_fraction_theta_max 0.997
_diffrn_measurement_device 'Siemems-Smart CCD'
_diffrn_measurement_method 'phi and omega scans'
_diffrn_radiation_monochromator graphite
_diffrn_radiation_source 'fine-focus sealed tube'
_diffrn_radiation_type MoK\a
_diffrn_radiation_wavelength 0.71073
_diffrn_reflns_av_R_equivalents 0.0404
_diffrn_reflns_av_sigmaI/netI 0.0330
_diffrn_reflns_limit_h_max 13
_diffrn_reflns_limit_h_min -13
_diffrn_reflns_limit_k_max 7
_diffrn_reflns_limit_k_min -5
_diffrn_reflns_limit_l_max 13
_diffrn_reflns_limit_l_min -14
_diffrn_reflns_number 4311
_diffrn_reflns_theta_full 25.66
_diffrn_reflns_theta_max 25.66
_diffrn_reflns_theta_min 1.91
_diffrn_standards_decay_% 2.5
_diffrn_standards_number 3
_exptl_absorpt_coefficient_mu 8.091
_exptl_absorpt_correction_T_max 1.0000
_exptl_absorpt_correction_T_min .3075
_exptl_absorpt_process_details 'SADABS (Sheldrick, 1996)'
_exptl_crystal_colour white
_exptl_crystal_density_diffrn 2.996
_exptl_crystal_density_method 'not measured'
_exptl_crystal_description prism
_exptl_crystal_F_000 716
_exptl_crystal_size_max .30
_exptl_crystal_size_mid .15
_exptl_crystal_size_min .08
_refine_diff_density_max 1.623
_refine_diff_density_min -1.989
_refine_diff_density_rms 0.235
_refine_ls_extinction_coef 0.0067(7)
_refine_ls_extinction_expression Fc^*^=kFc[1+0.001xFc^2^\l^3^/sin(2\q)]^-1/4^
_refine_ls_extinction_method SHELXL
_refine_ls_goodness_of_fit_ref 1.146
_refine_ls_hydrogen_treatment constr
_refine_ls_matrix_type full
_refine_ls_number_parameters 137
_refine_ls_number_reflns 1595
_refine_ls_number_restraints 0
_refine_ls_restrained_S_all 1.146
_refine_ls_R_factor_all 0.0377
_refine_ls_R_factor_gt 0.0347
_refine_ls_shift/su_max 0.001
_refine_ls_shift/su_mean 0.000
_refine_ls_structure_factor_coef Fsqd
_refine_ls_weighting_details 'calc w=1/[\s^2^(Fo^2^)+(0.0480P)^2^+6.3914P] where P=(Fo^2^+2Fc^2^)/3'
_refine_ls_weighting_scheme calc
_refine_ls_wR_factor_gt 0.0869
_refine_ls_wR_factor_ref 0.0893
_reflns_number_gt 1494
_reflns_number_total 1595
_reflns_threshold_expression >2sigma(I)
_cod_data_source_file b706072f.txt
_cod_data_source_block 172
_cod_original_sg_symbol_H-M P_1_21/c_1
_cod_database_code 7005853

loop_
_symmetry_equiv_pos_as_xyz
'x, y, z'
'-x, y+1/2, -z+1/2'
'-x, -y, -z'
'x, -y-1/2, z-1/2'

loop_
_atom_site_label
_atom_site_type_symbol
_atom_site_fract_x
_atom_site_fract_y
_atom_site_fract_z
_atom_site_U_iso_or_equiv
_atom_site_adp_type
_atom_site_occupancy
_atom_site_symmetry_multiplicity
_atom_site_calc_flag
_atom_site_refinement_flags
_atom_site_disorder_assembly
_atom_site_disorder_group
Gd Gd 0.16110(3) 0.14120(5) 0.60588(2) 0.01049(19) Uani 1 1 d . . .
S S -0.16302(15) 0.3212(3) 0.45557(15) 0.0149(4) Uani 1 1 d . . .
C1 C 0.5127(7) 0.2598(12) 0.5003(7) 0.0210(16) Uani 1 1 d . . .
H1A H 0.5470 0.2743 0.4402 0.025 Uiso 1 1 calc R . .
C2 C 0.4944(7) 0.2291(14) 0.6735(7) 0.0258(17) Uani 1 1 d . . .
H2A H 0.5156 0.2194 0.7534 0.031 Uiso 1 1 calc R . .
C3 C 0.3905(7) 0.2358(11) 0.4909(6) 0.0167(14) Uani 1 1 d . . .
C4 C 0.2749(6) 0.2226(11) 0.3922(6) 0.0163(14) Uani 1 1 d . . .
N1 N 0.5760(6) 0.2586(11) 0.6158(6) 0.0248(15) Uani 1 1 d . . .
H1B H 0.6556 0.2742 0.6461 0.030 Uiso 1 1 calc R . .
N2 N 0.3763(6) 0.2153(11) 0.6007(5) 0.0213(14) Uani 1 1 d . . .
O1 O 0.2806(5) 0.2776(9) 0.2939(4) 0.0198(11) Uani 1 1 d . . .
O2 O 0.1778(5) 0.1592(8) 0.4126(4) 0.0200(12) Uani 1 1 d . . .
O3 O -0.1342(5) 0.5019(8) 0.3969(4) 0.0228(12) Uani 1 1 d . . .
O4 O -0.1980(6) 0.3764(8) 0.5564(5) 0.0265(13) Uani 1 1 d . . .
O5 O -0.2598(5) 0.1959(8) 0.3733(5) 0.0228(11) Uani 1 1 d . . .
O6 O -0.0523(5) 0.1818(8) 0.4894(4) 0.0177(11) Uani 1 1 d . . .
O1W O 0.0425(5) 0.0242(10) 0.7255(5) 0.0304(14) Uani 1 1 d . . .
H11 H 0.0721 -0.0346 0.7900 0.080 Uiso 1 1 d R . .
H12 H -0.0199 -0.0402 0.6856 0.080 Uiso 1 1 d R . .

loop_
_atom_site_aniso_label
_atom_site_aniso_U_11
_atom_site_aniso_U_22
_atom_site_aniso_U_33
_atom_site_aniso_U_23
_atom_site_aniso_U_13
_atom_site_aniso_U_12
Gd 0.0114(2) 0.0086(3) 0.0125(2) 0.00017(12) 0.00522(14) 0.00018(11)
S 0.0130(8) 0.0088(8) 0.0223(9) -0.0006(7) 0.0044(7) 0.0009(6)
C1 0.023(4) 0.023(4) 0.022(4) -0.002(3) 0.014(3) -0.001(3)
C2 0.021(4) 0.031(5) 0.023(4) 0.007(3) 0.003(3) -0.001(3)
C3 0.018(3) 0.016(4) 0.019(4) 0.005(3) 0.009(3) 0.004(3)
C4 0.018(3) 0.012(3) 0.018(4) -0.003(3) 0.004(3) 0.001(3)
N1 0.014(3) 0.031(4) 0.027(3) 0.003(3) 0.003(2) -0.001(3)
N2 0.018(3) 0.032(4) 0.015(3) 0.002(3) 0.005(2) -0.005(3)
O1 0.019(2) 0.029(3) 0.014(2) 0.005(2) 0.0084(19) -0.001(2)
O2 0.014(2) 0.031(3) 0.016(3) -0.001(2) 0.006(2) -0.003(2)
O3 0.027(3) 0.009(3) 0.029(3) 0.001(2) 0.003(2) 0.003(2)
O4 0.027(3) 0.025(3) 0.032(3) -0.011(2) 0.017(2) -0.001(2)
O5 0.021(3) 0.015(3) 0.028(3) -0.004(2) 0.001(2) -0.003(2)
O6 0.015(2) 0.014(3) 0.023(3) 0.002(2) 0.004(2) 0.002(2)
O1W 0.029(3) 0.046(4) 0.018(3) -0.002(3) 0.010(2) -0.021(3)

loop_
_atom_type_symbol
_atom_type_description
_atom_type_scat_dispersion_real
_atom_type_scat_dispersion_imag
_atom_type_scat_source
C C 0.0033 0.0016 'International Tables Vol C Tables 4.2.6.8 and 6.1.1.4'
H H 0.0000 0.0000 'International Tables Vol C Tables 4.2.6.8 and 6.1.1.4'
N N 0.0061 0.0033 'International Tables Vol C Tables 4.2.6.8 and 6.1.1.4'
O O 0.0106 0.0060 'International Tables Vol C Tables 4.2.6.8 and 6.1.1.4'
S S 0.1246 0.1234 'International Tables Vol C Tables 4.2.6.8 and 6.1.1.4'
Gd Gd -0.1653 3.9035 'International Tables Vol C Tables 4.2.6.8 and 6.1.1.4'

loop_
_geom_angle_atom_site_label_1
_geom_angle_atom_site_label_2
_geom_angle_atom_site_label_3
_geom_angle
_geom_angle_site_symmetry_1
_geom_angle_site_symmetry_3
_geom_angle_publ_flag
O1 Gd O3 79.71(19) 4_566 3_566 ?
O1 Gd O1W 74.43(18) 4_566 . ?
O3 Gd O1W 103.5(2) 3_566 . ?
O1 Gd O6 136.53(18) 4_566 . ?
O3 Gd O6 77.33(18) 3_566 . ?
O1W Gd O6 75.76(19) . . ?
O1 Gd O2 138.72(17) 4_566 . ?
O3 Gd O2 89.18(19) 3_566 . ?
O1W Gd O2 146.68(18) . . ?
O6 Gd O2 77.27(17) . . ?
O1 Gd O5 89.86(19) 4_566 3_556 ?
O3 Gd O5 161.45(19) 3_566 3_556 ?
O1W Gd O5 88.2(2) . 3_556 ?
O6 Gd O5 120.03(17) . 3_556 ?
O2 Gd O5 88.67(19) . 3_556 ?
O1 Gd N2 73.22(19) 4_566 . ?
O3 Gd N2 85.9(2) 3_566 . ?
O1W Gd N2 144.0(2) . . ?
O6 Gd N2 140.03(19) . . ?
O2 Gd N2 66.37(18) . . ?
O5 Gd N2 76.4(2) 3_556 . ?
O1 Gd O6 133.63(18) 4_566 3_556 ?
O3 Gd O6 141.07(17) 3_566 3_556 ?
O1W Gd O6 74.49(19) . 3_556 ?
O6 Gd O6 64.4(2) . 3_556 ?
O2 Gd O6 76.41(17) . 3_556 ?
O5 Gd O6 55.68(16) 3_556 3_556 ?
N2 Gd O6 119.1(2) . 3_556 ?
O1 Gd S 114.36(15) 4_566 3_556 ?
O3 Gd S 165.78(13) 3_566 3_556 ?
O1W Gd S 83.26(16) . 3_556 ?
O6 Gd S 92.55(13) . 3_556 ?
O2 Gd S 78.74(13) . 3_556 ?
O5 Gd S 27.64(12) 3_556 3_556 ?
N2 Gd S 95.99(17) . 3_556 ?
O6 Gd S 28.34(11) 3_556 3_556 ?
O4 S O3 111.8(3) . . ?
O4 S O5 112.3(3) . . ?
O3 S O5 109.9(3) . . ?
O4 S O6 109.7(3) . . ?
O3 S O6 109.6(3) . . ?
O5 S O6 103.0(3) . . ?
O4 S Gd 118.0(2) . 3_556 ?
O3 S Gd 130.1(2) . 3_556 ?
O5 S Gd 50.0(2) . 3_556 ?
O6 S Gd 53.7(2) . 3_556 ?
C3 C1 N1 106.1(6) . . ?
C3 C1 H1A 126.9 . . ?
N1 C1 H1A 126.9 . . ?
N1 C2 N2 110.9(7) . . ?
N1 C2 H2A 124.5 . . ?
N2 C2 H2A 124.5 . . ?
C1 C3 N2 110.0(6) . . ?
C1 C3 C4 133.7(7) . . ?
N2 C3 C4 116.3(6) . . ?
O2 C4 O1 125.2(6) . . ?
O2 C4 C3 117.0(6) . . ?
O1 C4 C3 117.7(6) . . ?
C2 N1 C1 108.8(6) . . ?
C2 N1 H1B 125.6 . . ?
C1 N1 H1B 125.6 . . ?
C2 N2 C3 104.1(6) . . ?
C2 N2 Gd 139.5(5) . . ?
C3 N2 Gd 116.1(4) . . ?
C4 O1 Gd 144.1(5) . 4_565 ?
C4 O2 Gd 122.6(4) . . ?
S O3 Gd 139.3(3) . 3_566 ?
S O5 Gd 102.3(3) . 3_556 ?
S O6 Gd 145.8(3) . . ?
S O6 Gd 98.0(2) . 3_556 ?
Gd O6 Gd 115.6(2) . 3_556 ?
Gd O1W H11 125.5 . . ?
Gd O1W H12 109.4 . . ?
H11 O1W H12 109.4 . . ?

loop_
_geom_bond_atom_site_label_1
_geom_bond_atom_site_label_2
_geom_bond_distance
_geom_bond_site_symmetry_2
_geom_bond_publ_flag
Gd O1 2.331(5) 4_566 ?
Gd O3 2.347(5) 3_566 ?
Gd O1W 2.380(5) . ?
Gd O6 2.391(5) . ?
Gd O2 2.421(5) . ?
Gd O5 2.440(6) 3_556 ?
Gd N2 2.479(6) . ?
Gd O6 2.531(5) 3_556 ?
Gd S 3.1105(18) 3_556 ?
S O4 1.445(6) . ?
S O3 1.465(6) . ?
S O5 1.477(5) . ?
S O6 1.491(5) . ?
S Gd 3.1105(18) 3_556 ?
C1 C3 1.348(10) . ?
C1 N1 1.368(10) . ?
C1 H1A 0.9300 . ?
C2 N1 1.328(10) . ?
C2 N2 1.351(9) . ?
C2 H2A 0.9300 . ?
C3 N2 1.401(9) . ?
C3 C4 1.474(9) . ?
C4 O2 1.258(9) . ?
C4 O1 1.271(9) . ?
N1 H1B 0.8600 . ?
O1 Gd 2.331(5) 4_565 ?
O3 Gd 2.347(5) 3_566 ?
O5 Gd 2.440(6) 3_556 ?
O6 Gd 2.531(5) 3_556 ?
O1W H11 0.8454 . ?
O1W H12 0.8328 . ?
